data_1537463
loop_
_publ_author_name
'Jansen, M.'
'Voss, M.'
'Deiseroth, H.J.'

_publ_section_title
;
 Struktureigenschaften der Phosphoroxide im festen Aggregatzustand
;
_journal_name_full 'Angewandte Chemie (German Edition)'
_journal_page_first 1023
_journal_page_last 1024
_journal_volume 93
_journal_year 1981
_chemical_formula_sum 'O6 P4'
_chemical_name_systematic 'P4 O6'
_space_group_IT_number 11
_symmetry_space_group_name_Hall '-P 2yb'
_symmetry_space_group_name_H-M 'P 1 21/m 1'
_cell_angle_alpha 90
_cell_angle_beta 106.01
_cell_angle_gamma 90
_cell_formula_units_Z 2
_cell_length_a 6.43
_cell_length_b 7.887
_cell_length_c 6.812
_cell_volume 332.061
_citation_journal_id_ASTM ANCEAD
_cod_data_source_file Jansen_ANCEAD_1981_19.cif
_cod_data_source_block O6P4
_cod_original_cell_volume 332.0606
_cod_database_code 1537463

loop_
_symmetry_equiv_pos_as_xyz
x,y,z
-x,y+1/2,-z
-x,-y,-z
x,-y-1/2,z

loop_
_atom_site_label
_atom_site_type_symbol
_atom_site_fract_x
_atom_site_fract_y
_atom_site_fract_z
_atom_site_occupancy
_atom_site_U_iso_or_equiv
O4 O-2 0.8116 0.25 0.9708 1 0.0
O2 O-2 0.4788 0.4103 0.7803 1 0.0
O3 O-2 0.8077 0.4105 0.6499 1 0.0
P1 P+3 0.7413 0.25 0.4892 1 0.0
P2 P+3 0.3524 0.25 0.6415 1 0.0
O1 O-2 0.4775 0.25 0.4597 1 0.0
P3 P+3 0.7435 0.4372 0.8645 1 0.0
